data_2015779
loop_
_publ_author_name
'Youngme, Sujittra'
'Chotkhun, Thidarat'
'Chaichit, Narongsak'

_publ_section_title
\m-Acetato-1:2\k^2^<i>O</i>:<i>O</i>'-diacetato-1\k^2^<i>O</i>,<i>O</i>';2\k<i>O</i>-bis(di-2-pyridylamine)-1\k^2^<i>N</i>,<i>N</i>';2\k^2^<i>N</i>,<i>N</i>'-isothiocyanato-2\k<i>N</i>-dicopper(II)
_journal_coeditor_code DN3030
_journal_issue 2
_journal_name_full 'Acta Crystallographica Section C'
_journal_page_first m59
_journal_page_last m61
_journal_paper_doi 10.1107/S0108270106054163
_journal_volume 63
_journal_year 2007
_chemical_formula_iupac '[Cu2 (C2 H3 O2)3 (N C S) (C10 H9 N3)2]'
_chemical_formula_moiety 'C27 H27 Cu2 N7 O6 S'
_chemical_formula_sum 'C27 H27 Cu2 N7 O6 S'
_chemical_formula_weight 704.70
_chemical_name_systematic
;[(Acetato-\k^2^O,O')(di-2-pyridylamine-\k^2^N^2^,N^2'^)copper(II)]-\m-acetato-
\k^2^O:O'-[(acetato-\kO)(di-2-pyridylamine-\k^2^N^2^,N^2'^)(isothiocyanato-
\kN)copper(II)]
;
_space_group_IT_number 2
_symmetry_cell_setting triclinic
_symmetry_space_group_name_Hall '-P 1'
_symmetry_space_group_name_H-M 'P -1'
_atom_sites_solution_hydrogens geom
_atom_sites_solution_primary direct
_atom_sites_solution_secondary difmap
_audit_creation_method SHELXL97
_cell_angle_alpha 97.6450(10)
_cell_angle_beta 101.4580(10)
_cell_angle_gamma 113.2150(10)
_cell_formula_units_Z 2
_cell_length_a 9.6949(2)
_cell_length_b 10.4915(2)
_cell_length_c 16.9001(2)
_cell_measurement_temperature 273(2)
_cell_measurement_theta_max 30.38
_cell_measurement_theta_min 1.26
_cell_volume 1505.09(5)
_computing_cell_refinement 'SAINT (Bruker, 2000)'
_computing_data_collection 'SMART (Bruker, 2000)'
_computing_data_reduction SAINT
_computing_molecular_graphics 'SHELXTL (Sheldrick 2000b) and PLATON (Spek, 2003)'
_computing_publication_material SHELXTL
_computing_structure_refinement SHELXTL
_computing_structure_solution 'SHELXTL (Sheldrick, 2000b)'
_diffrn_ambient_temperature 273(2)
_diffrn_measured_fraction_theta_full 0.984
_diffrn_measured_fraction_theta_max 0.984
_diffrn_measurement_device_type 'Siemens SMART CCD area-detector'
_diffrn_measurement_method \w
_diffrn_radiation_monochromator graphite
_diffrn_radiation_source 'fine-focus sealed tube'
_diffrn_radiation_type MoK\a
_diffrn_radiation_wavelength 0.71073
_diffrn_reflns_av_R_equivalents 0.0212
_diffrn_reflns_av_sigmaI/netI 0.0432
_diffrn_reflns_limit_h_max 11
_diffrn_reflns_limit_h_min -11
_diffrn_reflns_limit_k_max 8
_diffrn_reflns_limit_k_min -12
_diffrn_reflns_limit_l_max 20
_diffrn_reflns_limit_l_min -19
_diffrn_reflns_number 8178
_diffrn_reflns_theta_full 25.35
_diffrn_reflns_theta_max 25.35
_diffrn_reflns_theta_min 1.26
_diffrn_standards_decay_% 0
_diffrn_standards_interval_count 0
_diffrn_standards_interval_time 0
_diffrn_standards_number 0
_exptl_absorpt_coefficient_mu 1.535
_exptl_absorpt_correction_T_max 0.891
_exptl_absorpt_correction_T_min 0.732
_exptl_absorpt_correction_type multi-scan
_exptl_absorpt_process_details '(SADABS; Sheldrick, 2000a)'
_exptl_crystal_colour Green
_exptl_crystal_density_diffrn 1.555
_exptl_crystal_density_method 'not measured'
_exptl_crystal_description Polygon
_exptl_crystal_F_000 720
_exptl_crystal_size_max 0.300
_exptl_crystal_size_mid 0.175
_exptl_crystal_size_min 0.075
_refine_diff_density_max 0.335
_refine_diff_density_min -0.490
_refine_ls_extinction_method none
_refine_ls_goodness_of_fit_ref 1.049
_refine_ls_hydrogen_treatment mixed
_refine_ls_matrix_type full
_refine_ls_number_parameters 399
_refine_ls_number_reflns 5440
_refine_ls_number_restraints 2
_refine_ls_restrained_S_all 1.049
_refine_ls_R_factor_all 0.0501
_refine_ls_R_factor_gt 0.0375
_refine_ls_shift/su_max 0.001
_refine_ls_shift/su_mean 0.000
_refine_ls_structure_factor_coef Fsqd
_refine_ls_weighting_details 'calc w = 1/[\s^2^(Fo^2^)+(0.0423P)^2^+1.2895P] where P=(Fo^2^+2Fc^2^)/3'
_refine_ls_weighting_scheme calc
_refine_ls_wR_factor_gt 0.0879
_refine_ls_wR_factor_ref 0.0989
_reflns_number_gt 4510
_reflns_number_total 5440
_reflns_threshold_expression I>2\s(I)
_cod_data_source_file dn3030.cif
_cod_data_source_block I
_cod_depositor_comments
;
The following automatic conversions were performed:
'_symmetry_cell_setting' value 'Triclinic' changed to 'triclinic'
according to '/home/saulius/struct/CIF-dictionaries/cif_core.dic'
dictionary named 'cif_core.dic' version 2.4.1 from 2010-06-29.

Automatic conversion script
Id: cif_fix_enum 1527 2010-12-29 10:47:43Z saulius 

The following automatic conversions were performed:

'_symmetry_cell_setting' value 'Triclinic' changed to 'triclinic'
according to /home/saulius/struct/CIF-dictionaries/cif_core.dic
dictionary named 'cif_core.dic' version 2.4.1 from 2010-06-29.

Automatic conversion script
Id: cif_fix_values 1715 2011-07-08 13:25:40Z adriana 
;
_cod_original_cell_volume 1505.09(4)
_cod_original_sg_symbol_H-M P-1
_cod_database_code 2015779
_cod_database_fobs_code 2015779

loop_
_symmetry_equiv_pos_as_xyz
'x, y, z'
'-x, -y, -z'

loop_
_atom_site_type_symbol
_atom_site_label
_atom_site_fract_x
_atom_site_fract_y
_atom_site_fract_z
_atom_site_U_iso_or_equiv
_atom_site_adp_type
_atom_site_calc_flag
_atom_site_refinement_flags
_atom_site_occupancy
Cu Cu1 0.65426(4) 0.43795(4) 0.31247(2) 0.02719(11) Uani d . 1
Cu Cu2 0.49437(5) 0.71429(4) 0.14258(2) 0.03208(12) Uani d . 1
S S1 0.11020(11) 0.07683(10) 0.21812(7) 0.0524(3) Uani d . 1
O O1 0.7660(2) 0.3883(2) 0.23370(13) 0.0326(5) Uani d . 1
O O2 0.9782(3) 0.4853(3) 0.34124(14) 0.0432(6) Uani d . 1
O O3 0.6492(3) 0.5871(2) 0.25150(13) 0.0344(5) Uani d . 1
O O4 0.7010(3) 0.8018(2) 0.22820(13) 0.0344(5) Uani d . 1
O O5 0.3752(3) 0.6718(3) 0.22647(15) 0.0406(6) Uani d . 1
O O6 0.4062(4) 0.8763(3) 0.19568(17) 0.0546(7) Uani d . 1
N N1 0.6402(3) 0.5470(3) 0.41686(15) 0.0289(6) Uani d . 1
N N2 0.6877(3) 0.3020(3) 0.37880(16) 0.0309(6) Uani d . 1
N N3 0.8092(3) 0.4802(3) 0.50463(16) 0.0316(6) Uani d D 1
N N4 0.3479(3) 0.5391(3) 0.05710(16) 0.0321(6) Uani d . 1
N N5 0.5758(3) 0.8142(3) 0.05899(16) 0.0302(6) Uani d . 1
N N6 0.3664(3) 0.6495(3) -0.05682(17) 0.0368(7) Uani d D 1
N N7 0.4131(3) 0.2952(3) 0.25318(18) 0.0409(7) Uani d . 1
C C1 0.5591(4) 0.6271(4) 0.4093(2) 0.0361(8) Uani d . 1
H H1 0.4898 0.6104 0.3582 0.043 Uiso calc R 1
C C2 0.5748(5) 0.7317(4) 0.4736(2) 0.0443(9) Uani d . 1
H H2 0.5165 0.7837 0.4664 0.053 Uiso calc R 1
C C3 0.6804(5) 0.7577(4) 0.5499(2) 0.0486(9) Uani d . 1
H H3 0.6965 0.8304 0.5938 0.058 Uiso calc R 1
C C4 0.7600(4) 0.6758(4) 0.5599(2) 0.0419(8) Uani d . 1
H H4 0.8298 0.6914 0.6107 0.050 Uiso calc R 1
C C5 0.7346(4) 0.5671(3) 0.49191(19) 0.0287(7) Uani d . 1
C C6 0.7732(4) 0.3457(3) 0.45805(19) 0.0284(7) Uani d . 1
C C7 0.8302(4) 0.2590(4) 0.4971(2) 0.0386(8) Uani d . 1
H H7 0.8892 0.2912 0.5523 0.046 Uiso calc R 1
C C8 0.7977(5) 0.1273(4) 0.4528(3) 0.0552(11) Uani d . 1
H H8 0.8370 0.0698 0.4774 0.066 Uiso calc R 1
C C9 0.7054(5) 0.0788(4) 0.3707(2) 0.0529(10) Uani d . 1
H H9 0.6810 -0.0113 0.3398 0.063 Uiso calc R 1
C C10 0.6516(4) 0.1679(3) 0.3367(2) 0.0414(8) Uani d . 1
H H10 0.5876 0.1352 0.2825 0.050 Uiso calc R 1
C C11 0.2836(4) 0.4185(4) 0.0848(2) 0.0384(8) Uani d . 1
H H11 0.3168 0.4230 0.1411 0.046 Uiso calc R 1
C C12 0.1726(4) 0.2913(4) 0.0339(2) 0.0443(9) Uani d . 1
H H12 0.1322 0.2108 0.0549 0.053 Uiso calc R 1
C C13 0.1218(5) 0.2856(4) -0.0500(2) 0.0478(9) Uani d . 1
H H13 0.0444 0.2012 -0.0857 0.057 Uiso calc R 1
C C14 0.1859(4) 0.4046(4) -0.0804(2) 0.0425(8) Uani d . 1
H H14 0.1532 0.4014 -0.1365 0.051 Uiso calc R 1
C C15 0.3021(4) 0.5317(3) -0.02479(19) 0.0305(7) Uani d . 1
C C16 0.4981(4) 0.7779(3) -0.02211(18) 0.0288(7) Uani d . 1
C C17 0.5478(4) 0.8682(4) -0.0755(2) 0.0367(8) Uani d . 1
H H17 0.4918 0.8422 -0.1311 0.044 Uiso calc R 1
C C18 0.6791(4) 0.9945(4) -0.0449(2) 0.0407(8) Uani d . 1
H H18 0.7138 1.0550 -0.0795 0.049 Uiso calc R 1
C C19 0.7603(4) 1.0312(4) 0.0388(2) 0.0434(9) Uani d . 1
H H19 0.8504 1.1162 0.0608 0.052 Uiso calc R 1
C C20 0.7057(4) 0.9410(4) 0.0879(2) 0.0393(8) Uani d . 1
H H20 0.7597 0.9671 0.1439 0.047 Uiso calc R 1
C C21 0.9122(4) 0.4239(3) 0.2670(2) 0.0319(7) Uani d . 1
C C22 1.0019(5) 0.3883(5) 0.2110(3) 0.0545(10) Uani d . 1
H H22A 1.1090 0.4577 0.2297 0.082 Uiso calc R 1
H H22B 0.9572 0.3891 0.1551 0.082 Uiso calc R 1
H H22C 0.9963 0.2953 0.2126 0.082 Uiso calc R 1
C C23 0.7351(4) 0.7197(3) 0.26862(19) 0.0294(7) Uani d . 1
C C24 0.8841(4) 0.7883(4) 0.3382(2) 0.0485(10) Uani d . 1
H H24A 0.8607 0.8061 0.3900 0.073 Uiso calc R 1
H H24B 0.9524 0.8768 0.3288 0.073 Uiso calc R 1
H H24C 0.9343 0.7256 0.3401 0.073 Uiso calc R 1
C C25 0.3538(4) 0.7851(4) 0.2360(2) 0.0387(8) Uani d . 1
C C26 0.2705(6) 0.8090(5) 0.2987(3) 0.0678(13) Uani d . 1
H H26A 0.3458 0.8719 0.3493 0.102 Uiso calc R 1
H H26B 0.2090 0.7194 0.3096 0.102 Uiso calc R 1
H H26C 0.2035 0.8510 0.2772 0.102 Uiso calc R 1
C C27 0.2882(4) 0.2042(3) 0.2387(2) 0.0343(7) Uani d . 1
H H5 0.866(4) 0.497(4) 0.5537(13) 0.034(9) Uiso d D 1
H H15 0.329(4) 0.637(4) -0.1093(12) 0.042(10) Uiso d D 1

loop_
_atom_site_aniso_label
_atom_site_aniso_U_11
_atom_site_aniso_U_22
_atom_site_aniso_U_33
_atom_site_aniso_U_12
_atom_site_aniso_U_13
_atom_site_aniso_U_23
Cu1 0.0318(2) 0.0273(2) 0.0202(2) 0.01257(16) 0.00274(15) 0.00595(15)
Cu2 0.0356(2) 0.0328(2) 0.0199(2) 0.00848(17) 0.00413(16) 0.00678(16)
S1 0.0348(5) 0.0399(5) 0.0647(7) 0.0051(4) 0.0030(5) 0.0071(5)
O1 0.0327(12) 0.0411(13) 0.0209(11) 0.0168(10) 0.0009(9) 0.0045(9)
O2 0.0363(13) 0.0502(15) 0.0295(14) 0.0127(11) -0.0020(11) 0.0016(11)
O3 0.0451(13) 0.0329(12) 0.0269(12) 0.0196(11) 0.0060(10) 0.0098(9)
O4 0.0380(13) 0.0321(12) 0.0282(12) 0.0140(10) -0.0002(10) 0.0098(9)
O5 0.0509(15) 0.0411(14) 0.0349(13) 0.0212(12) 0.0165(11) 0.0139(11)
O6 0.080(2) 0.0583(17) 0.0510(17) 0.0435(16) 0.0320(15) 0.0291(14)
N1 0.0311(14) 0.0293(13) 0.0237(13) 0.0111(11) 0.0065(11) 0.0068(11)
N2 0.0354(14) 0.0272(13) 0.0250(14) 0.0116(11) 0.0025(11) 0.0048(11)
N3 0.0349(15) 0.0307(14) 0.0218(14) 0.0132(12) -0.0024(12) 0.0012(11)
N4 0.0341(14) 0.0337(14) 0.0265(14) 0.0138(12) 0.0064(11) 0.0065(11)
N5 0.0296(14) 0.0337(14) 0.0230(13) 0.0112(12) 0.0037(11) 0.0065(11)
N6 0.0381(16) 0.0397(16) 0.0181(14) 0.0071(13) -0.0016(12) 0.0052(12)
N7 0.0339(16) 0.0429(17) 0.0335(16) 0.0097(14) -0.0013(13) 0.0073(13)
C1 0.0361(18) 0.045(2) 0.0341(18) 0.0224(16) 0.0103(15) 0.0169(15)
C2 0.058(2) 0.045(2) 0.046(2) 0.0335(19) 0.0222(19) 0.0151(17)
C3 0.068(3) 0.042(2) 0.037(2) 0.026(2) 0.0155(19) 0.0039(16)
C4 0.055(2) 0.0406(19) 0.0245(17) 0.0196(17) 0.0046(16) 0.0026(14)
C5 0.0321(16) 0.0277(16) 0.0236(16) 0.0103(13) 0.0073(13) 0.0064(12)
C6 0.0295(16) 0.0296(16) 0.0253(16) 0.0126(13) 0.0053(13) 0.0078(13)
C7 0.045(2) 0.0383(19) 0.0296(18) 0.0195(16) -0.0006(15) 0.0090(14)
C8 0.070(3) 0.044(2) 0.054(3) 0.034(2) 0.000(2) 0.0138(19)
C9 0.074(3) 0.036(2) 0.041(2) 0.027(2) -0.001(2) 0.0024(16)
C10 0.055(2) 0.0267(17) 0.0316(19) 0.0135(16) 0.0015(16) 0.0030(14)
C11 0.043(2) 0.0360(18) 0.0357(19) 0.0161(16) 0.0093(16) 0.0143(15)
C12 0.047(2) 0.0331(19) 0.051(2) 0.0133(16) 0.0177(18) 0.0123(16)
C13 0.044(2) 0.0352(19) 0.047(2) 0.0076(16) 0.0071(18) -0.0046(16)
C14 0.044(2) 0.040(2) 0.0291(18) 0.0123(17) 0.0005(16) -0.0018(15)
C15 0.0316(17) 0.0344(17) 0.0235(16) 0.0141(14) 0.0053(13) 0.0042(13)
C16 0.0292(16) 0.0361(17) 0.0214(15) 0.0164(14) 0.0031(13) 0.0060(13)
C17 0.0415(19) 0.047(2) 0.0233(17) 0.0202(16) 0.0069(14) 0.0128(14)
C18 0.045(2) 0.045(2) 0.038(2) 0.0187(17) 0.0159(16) 0.0215(16)
C19 0.041(2) 0.0381(19) 0.042(2) 0.0081(16) 0.0065(16) 0.0146(16)
C20 0.0340(18) 0.0404(19) 0.0299(18) 0.0073(15) -0.0006(14) 0.0071(15)
C21 0.0349(18) 0.0288(16) 0.0296(18) 0.0145(14) 0.0036(14) 0.0049(13)
C22 0.046(2) 0.064(3) 0.050(2) 0.025(2) 0.0117(19) -0.002(2)
C23 0.0313(16) 0.0365(18) 0.0240(16) 0.0169(14) 0.0091(13) 0.0095(13)
C24 0.0320(19) 0.053(2) 0.051(2) 0.0122(17) -0.0021(17) 0.0221(19)
C25 0.0403(19) 0.053(2) 0.0294(18) 0.0251(17) 0.0107(15) 0.0132(16)
C26 0.085(3) 0.082(3) 0.073(3) 0.056(3) 0.049(3) 0.032(3)
C27 0.0353(19) 0.0348(18) 0.0282(17) 0.0144(16) 0.0011(14) 0.0060(14)

loop_
_atom_type_symbol
_atom_type_description
_atom_type_scat_dispersion_real
_atom_type_scat_dispersion_imag
_atom_type_scat_source
C C 0.0033 0.0016 'International Tables Vol C Tables 4.2.6.8 and 6.1.1.4'
N N 0.0061 0.0033 'International Tables Vol C Tables 4.2.6.8 and 6.1.1.4'
O O 0.0106 0.0060 'International Tables Vol C Tables 4.2.6.8 and 6.1.1.4'
S S 0.1246 0.1234 'International Tables Vol C Tables 4.2.6.8 and 6.1.1.4'
Cu Cu 0.3201 1.2651 'International Tables Vol C Tables 4.2.6.8 and 6.1.1.4'
H H 0.0000 0.0000 'International Tables Vol C Tables 4.2.6.8 and 6.1.1.4'

loop_
_geom_angle_atom_site_label_1
_geom_angle_atom_site_label_2
_geom_angle_atom_site_label_3
_geom_angle
_geom_angle_publ_flag
O3 Cu1 N2 173.03(10) yes
O3 Cu1 O1 86.58(9) yes
N2 Cu1 O1 90.75(10) yes
O3 Cu1 N1 91.91(10) yes
N2 Cu1 N1 87.77(10) yes
O1 Cu1 N1 154.89(10) yes
O3 Cu1 N7 93.57(11) yes
N2 Cu1 N7 93.31(11) yes
O1 Cu1 N7 103.31(10) yes
N1 Cu1 N7 101.80(11) yes
N4 Cu2 N5 92.41(11) yes
N4 Cu2 O5 95.05(11) yes
N5 Cu2 O5 156.16(11) yes
N4 Cu2 O4 142.76(10) yes
N5 Cu2 O4 94.46(10) yes
O5 Cu2 O4 93.21(10) yes
N4 Cu2 O6 120.17(11) yes
N5 Cu2 O6 96.50(10) yes
O5 Cu2 O6 60.28(9) yes
O4 Cu2 O6 95.34(10) yes
C21 O1 Cu1 114.53(19) ?
C23 O3 Cu1 131.0(2) ?
C23 O4 Cu2 116.6(2) ?
C25 O5 Cu2 97.3(2) ?
C25 O6 Cu2 82.2(2) ?
C5 N1 C1 118.1(3) ?
C5 N1 Cu1 121.4(2) ?
C1 N1 Cu1 118.9(2) ?
C6 N2 C10 118.2(3) ?
C6 N2 Cu1 122.3(2) ?
C10 N2 Cu1 117.8(2) ?
C5 N3 C6 129.1(3) ?
C5 N3 H5 116(2) ?
C6 N3 H5 112(2) ?
C15 N4 C11 118.3(3) ?
C15 N4 Cu2 125.2(2) ?
C11 N4 Cu2 116.4(2) ?
C16 N5 C20 117.9(3) ?
C16 N5 Cu2 124.2(2) ?
C20 N5 Cu2 117.0(2) ?
C15 N6 C16 130.8(3) ?
C15 N6 H15 115(2) ?
C16 N6 H15 113(2) ?
C27 N7 Cu1 162.6(3) ?
N1 C1 C2 123.1(3) ?
N1 C1 H1 118.4 ?
C2 C1 H1 118.4 ?
C1 C2 C3 118.3(3) ?
C1 C2 H2 120.8 ?
C3 C2 H2 120.8 ?
C4 C3 C2 119.7(3) ?
C4 C3 H3 120.1 ?
C2 C3 H3 120.1 ?
C3 C4 C5 118.9(3) ?
C3 C4 H4 120.5 ?
C5 C4 H4 120.5 ?
N1 C5 N3 120.3(3) ?
N1 C5 C4 121.6(3) ?
N3 C5 C4 118.1(3) ?
N2 C6 N3 120.5(3) ?
N2 C6 C7 121.7(3) ?
N3 C6 C7 117.8(3) ?
C8 C7 C6 119.1(3) ?
C8 C7 H7 120.5 ?
C6 C7 H7 120.5 ?
C7 C8 C9 119.8(3) ?
C7 C8 H8 120.1 ?
C9 C8 H8 120.1 ?
C10 C9 C8 118.1(3) ?
C10 C9 H9 121.0 ?
C8 C9 H9 121.0 ?
N2 C10 C9 123.0(3) ?
N2 C10 H10 118.5 ?
C9 C10 H10 118.5 ?
N4 C11 C12 123.2(3) ?
N4 C11 H11 118.4 ?
C12 C11 H11 118.4 ?
C11 C12 C13 118.2(3) ?
C11 C12 H12 120.9 ?
C13 C12 H12 120.9 ?
C14 C13 C12 120.1(3) ?
C14 C13 H13 119.9 ?
C12 C13 H13 119.9 ?
C13 C14 C15 118.8(3) ?
C13 C14 H14 120.6 ?
C15 C14 H14 120.6 ?
N4 C15 N6 120.9(3) ?
N4 C15 C14 121.3(3) ?
N6 C15 C14 117.8(3) ?
N5 C16 N6 121.5(3) ?
N5 C16 C17 121.4(3) ?
N6 C16 C17 117.1(3) ?
C18 C17 C16 119.5(3) ?
C18 C17 H17 120.3 ?
C16 C17 H17 120.3 ?
C17 C18 C19 119.1(3) ?
C17 C18 H18 120.5 ?
C19 C18 H18 120.5 ?
C20 C19 C18 119.1(3) ?
C20 C19 H19 120.5 ?
C18 C19 H19 120.5 ?
N5 C20 C19 123.1(3) ?
N5 C20 H20 118.4 ?
C19 C20 H20 118.4 ?
O2 C21 O1 122.6(3) ?
O2 C21 C22 120.5(3) ?
O1 C21 C22 116.9(3) ?
C21 C22 H22A 109.5 ?
C21 C22 H22B 109.5 ?
H22A C22 H22B 109.5 ?
C21 C22 H22C 109.5 ?
H22A C22 H22C 109.5 ?
H22B C22 H22C 109.5 ?
O3 C23 O4 122.0(3) ?
O3 C23 C24 121.4(3) ?
O4 C23 C24 116.6(3) ?
C23 C24 H24A 109.5 ?
C23 C24 H24B 109.5 ?
H24A C24 H24B 109.5 ?
C23 C24 H24C 109.5 ?
H24A C24 H24C 109.5 ?
H24B C24 H24C 109.5 ?
O6 C25 O5 120.2(3) ?
O6 C25 C26 120.9(3) ?
O5 C25 C26 118.8(3) ?
C25 C26 H26A 109.5 ?
C25 C26 H26B 109.5 ?
H26A C26 H26B 109.5 ?
C25 C26 H26C 109.5 ?
H26A C26 H26C 109.5 ?
H26B C26 H26C 109.5 ?
N7 C27 S1 179.2(3) ?

loop_
_geom_bond_atom_site_label_1
_geom_bond_atom_site_label_2
_geom_bond_distance
_geom_bond_publ_flag
Cu1 O3 1.996(2) yes
Cu1 N2 2.011(3) yes
Cu1 O1 2.013(2) yes
Cu1 N1 2.030(3) yes
Cu1 N7 2.150(3) yes
Cu2 N4 1.976(3) yes
Cu2 N5 1.976(3) yes
Cu2 O5 1.989(2) yes
Cu2 O4 1.999(2) yes
Cu2 O6 2.339(3) yes
S1 C27 1.645(3) ?
O1 C21 1.295(4) ?
O2 C21 1.240(4) ?
O3 C23 1.264(4) ?
O4 C23 1.268(4) ?
O5 C25 1.280(4) ?
O6 C25 1.250(4) ?
N1 C5 1.344(4) ?
N1 C1 1.360(4) ?
N2 C6 1.337(4) ?
N2 C10 1.362(4) ?
N3 C5 1.382(4) ?
N3 C6 1.393(4) ?
N3 H5 0.852(18) ?
N4 C15 1.349(4) ?
N4 C11 1.364(4) ?
N5 C16 1.348(4) ?
N5 C20 1.362(4) ?
N6 C15 1.383(4) ?
N6 C16 1.387(4) ?
N6 H15 0.860(18) ?
N7 C27 1.160(4) ?
C1 C2 1.377(5) ?
C1 H1 0.9300 ?
C2 C3 1.395(5) ?
C2 H2 0.9300 ?
C3 C4 1.369(5) ?
C3 H3 0.9300 ?
C4 C5 1.414(4) ?
C4 H4 0.9300 ?
C6 C7 1.406(4) ?
C7 C8 1.363(5) ?
C7 H7 0.9300 ?
C8 C9 1.395(6) ?
C8 H8 0.9300 ?
C9 C10 1.372(5) ?
C9 H9 0.9300 ?
C10 H10 0.9300 ?
C11 C12 1.370(5) ?
C11 H11 0.9300 ?
C12 C13 1.391(5) ?
C12 H12 0.9300 ?
C13 C14 1.377(5) ?
C13 H13 0.9300 ?
C14 C15 1.412(4) ?
C14 H14 0.9300 ?
C16 C17 1.409(4) ?
C17 C18 1.367(5) ?
C17 H17 0.9300 ?
C18 C19 1.394(5) ?
C18 H18 0.9300 ?
C19 C20 1.362(5) ?
C19 H19 0.9300 ?
C20 H20 0.9300 ?
C21 C22 1.510(5) ?
C22 H22A 0.9600 ?
C22 H22B 0.9600 ?
C22 H22C 0.9600 ?
C23 C24 1.506(5) ?
C24 H24A 0.9600 ?
C24 H24B 0.9600 ?
C24 H24C 0.9600 ?
C25 C26 1.507(5) ?
C26 H26A 0.9600 ?
C26 H26B 0.9600 ?
C26 H26C 0.9600 ?

loop_
_geom_hbond_atom_site_label_D
_geom_hbond_atom_site_label_H
_geom_hbond_atom_site_label_A
_geom_hbond_site_symmetry_A
_geom_hbond_distance_DH
_geom_hbond_distance_HA
_geom_hbond_distance_DA
_geom_hbond_angle_DHA
N3 H5 O2 2_766 0.852(18) 2.022(18) 2.862(3) 168.40
N6 H15 O1 2_665 0.860(18) 2.055(18) 2.915(3) 177.80

loop_
_geom_torsion_atom_site_label_1
_geom_torsion_atom_site_label_2
_geom_torsion_atom_site_label_3
_geom_torsion_atom_site_label_4
_geom_torsion
O3 Cu1 O1 C21 109.1(2)
N2 Cu1 O1 C21 -64.5(2)
N1 Cu1 O1 C21 21.9(4)
N7 Cu1 O1 C21 -158.1(2)
O1 Cu1 O3 C23 -99.2(3)
N1 Cu1 O3 C23 55.7(3)
N7 Cu1 O3 C23 157.7(3)
N4 Cu2 O4 C23 -38.1(3)
N5 Cu2 O4 C23 -138.0(2)
O5 Cu2 O4 C23 64.6(2)
O6 Cu2 O4 C23 125.0(2)
N4 Cu2 O5 C25 -122.1(2)
N5 Cu2 O5 C25 -14.3(4)
O4 Cu2 O5 C25 94.3(2)
O6 Cu2 O5 C25 0.0(2)
N4 Cu2 O6 C25 77.6(2)
N5 Cu2 O6 C25 174.2(2)
O5 Cu2 O6 C25 0.0(2)
O4 Cu2 O6 C25 -90.6(2)
O3 Cu1 N1 C5 -133.4(2)
N2 Cu1 N1 C5 39.6(2)
O1 Cu1 N1 C5 -47.4(4)
N7 Cu1 N1 C5 132.5(2)
O3 Cu1 N1 C1 32.1(2)
N2 Cu1 N1 C1 -154.8(2)
O1 Cu1 N1 C1 118.1(3)
N7 Cu1 N1 C1 -61.9(3)
O1 Cu1 N2 C6 116.8(3)
N1 Cu1 N2 C6 -38.1(3)
N7 Cu1 N2 C6 -139.8(3)
O1 Cu1 N2 C10 -48.4(3)
N1 Cu1 N2 C10 156.7(3)
N7 Cu1 N2 C10 55.0(3)
N5 Cu2 N4 C15 -18.2(3)
O5 Cu2 N4 C15 139.1(3)
O4 Cu2 N4 C15 -118.8(3)
O6 Cu2 N4 C15 80.7(3)
N5 Cu2 N4 C11 165.1(2)
O5 Cu2 N4 C11 -37.6(3)
O4 Cu2 N4 C11 64.5(3)
O6 Cu2 N4 C11 -95.9(2)
N4 Cu2 N5 C16 21.9(3)
O5 Cu2 N5 C16 -86.4(4)
O4 Cu2 N5 C16 165.2(3)
O6 Cu2 N5 C16 -98.9(3)
N4 Cu2 N5 C20 -169.6(3)
O5 Cu2 N5 C20 82.2(4)
O4 Cu2 N5 C20 -26.2(3)
O6 Cu2 N5 C20 69.7(3)
O3 Cu1 N7 C27 -159.3(10)
N2 Cu1 N7 C27 21.8(10)
O1 Cu1 N7 C27 113.4(10)
N1 Cu1 N7 C27 -66.6(10)
C5 N1 C1 C2 3.1(5)
Cu1 N1 C1 C2 -162.9(3)
N1 C1 C2 C3 0.8(6)
C1 C2 C3 C4 -2.7(6)
C2 C3 C4 C5 0.7(6)
C1 N1 C5 N3 174.5(3)
Cu1 N1 C5 N3 -19.9(4)
C1 N1 C5 C4 -5.2(5)
Cu1 N1 C5 C4 160.5(3)
C6 N3 C5 N1 -19.5(5)
C6 N3 C5 C4 160.1(3)
C3 C4 C5 N1 3.3(5)
C3 C4 C5 N3 -176.3(3)
C10 N2 C6 N3 -178.0(3)
Cu1 N2 C6 N3 16.9(4)
C10 N2 C6 C7 2.2(5)
Cu1 N2 C6 C7 -162.9(3)
C5 N3 C6 N2 21.5(5)
C5 N3 C6 C7 -158.7(3)
N2 C6 C7 C8 0.2(5)
N3 C6 C7 C8 -179.6(4)
C6 C7 C8 C9 -1.8(6)
C7 C8 C9 C10 0.8(7)
C6 N2 C10 C9 -3.3(6)
Cu1 N2 C10 C9 162.6(3)
C8 C9 C10 N2 1.8(7)
C15 N4 C11 C12 -1.4(5)
Cu2 N4 C11 C12 175.6(3)
N4 C11 C12 C13 -0.8(6)
C11 C12 C13 C14 1.8(6)
C12 C13 C14 C15 -0.6(6)
C11 N4 C15 N6 -178.2(3)
Cu2 N4 C15 N6 5.1(4)
C11 N4 C15 C14 2.6(5)
Cu2 N4 C15 C14 -174.0(3)
C16 N6 C15 N4 13.8(5)
C16 N6 C15 C14 -167.0(3)
C13 C14 C15 N4 -1.6(5)
C13 C14 C15 N6 179.2(3)
C20 N5 C16 N6 178.8(3)
Cu2 N5 C16 N6 -12.7(4)
C20 N5 C16 C17 -0.7(5)
Cu2 N5 C16 C17 167.8(2)
C15 N6 C16 N5 -9.7(5)
C15 N6 C16 C17 169.9(3)
N5 C16 C17 C18 1.1(5)
N6 C16 C17 C18 -178.5(3)
C16 C17 C18 C19 -0.4(5)
C17 C18 C19 C20 -0.6(6)
C16 N5 C20 C19 -0.3(5)
Cu2 N5 C20 C19 -169.6(3)
C18 C19 C20 N5 1.0(6)
Cu1 O1 C21 O2 -0.9(4)
Cu1 O1 C21 C22 179.5(3)
Cu1 O3 C23 O4 -169.8(2)
Cu1 O3 C23 C24 10.4(5)
Cu2 O4 C23 O3 5.5(4)
Cu2 O4 C23 C24 -174.8(2)
Cu2 O6 C25 O5 0.0(3)
Cu2 O6 C25 C26 177.5(4)
Cu2 O5 C25 O6 0.0(4)
Cu2 O5 C25 C26 -177.5(3)
